data_4089368
loop_
_publ_author_name
'Dible, Benjamin R.'
'Cowley, Ryan E.'
'Holland, Patrick L.'

_publ_section_title
;
 Remote Substitution onN-Heterocyclic Carbenes Heightens the Catalytic
 Reactivity of Their Palladium Complexes
;
_journal_issue 19
_journal_name_full Organometallics
_journal_page_first 5123
_journal_paper_doi 10.1021/om200349y
_journal_volume 30
_journal_year 2011
_chemical_formula_moiety 'C74 H73 Cl N2 Pd'
_chemical_formula_sum 'C74 H73 Cl N2 Pd'
_chemical_formula_weight 1132.19
_chemical_name_common holrc35
_space_group_IT_number 14
_space_group_name_Hall '-P 2ybc'
_space_group_name_H-M_alt 'P 1 21/c 1'
_symmetry_cell_setting monoclinic
_symmetry_space_group_name_H-M 'P 1 21/c 1'
_atom_sites_solution_hydrogens geom
_atom_sites_solution_primary direct
_atom_sites_solution_secondary difmap
_audit_creation_method SHELXL-97
_cell_angle_alpha 90.00
_cell_angle_beta 100.335(2)
_cell_angle_gamma 90.00
_cell_formula_units_Z 4
_cell_length_a 20.3186(17)
_cell_length_b 15.6601(13)
_cell_length_c 19.1693(16)
_cell_measurement_reflns_used 3772
_cell_measurement_temperature 100.0(1)
_cell_measurement_theta_max 37.35
_cell_measurement_theta_min 2.42
_cell_volume 6000.5(9)
_computing_cell_refinement 'SAINT (Bruker, 2008)'
_computing_data_collection 'APEX2 (Bruker, 2009)'
_computing_data_reduction 'SAINT (Bruker, 2008)'
_computing_molecular_graphics 'SHELXTL (Sheldrick, 2008)'
_computing_publication_material 'SHELXTL (Sheldrick, 2008)'
_computing_structure_refinement 'SHELXL-97 (Sheldrick, 2008)'
_computing_structure_solution 'SIR97 (Altomare et al., 1999)'
_diffrn_ambient_temperature 100.0(1)
_diffrn_measured_fraction_theta_full 0.986
_diffrn_measured_fraction_theta_max 0.986
_diffrn_measurement_device_type 'Bruker SMART APEX II CCD Platform'
_diffrn_measurement_method 'area detector, \w scans per \f'
_diffrn_radiation_monochromator graphite
_diffrn_radiation_source 'fine-focus sealed tube'
_diffrn_radiation_type MoK\a
_diffrn_radiation_wavelength 0.71073
_diffrn_reflns_av_R_equivalents 0.0670
_diffrn_reflns_av_sigmaI/netI 0.0613
_diffrn_reflns_limit_h_max 35
_diffrn_reflns_limit_h_min -34
_diffrn_reflns_limit_k_max 27
_diffrn_reflns_limit_k_min -27
_diffrn_reflns_limit_l_max 33
_diffrn_reflns_limit_l_min -33
_diffrn_reflns_number 145431
_diffrn_reflns_theta_full 37.78
_diffrn_reflns_theta_max 37.78
_diffrn_reflns_theta_min 1.69
_diffrn_standards_number 0
_exptl_absorpt_coefficient_mu 0.398
_exptl_absorpt_correction_T_max 0.9390
_exptl_absorpt_correction_T_min 0.8899
_exptl_absorpt_correction_type multi-scan
_exptl_absorpt_process_details 'SADABS (Sheldrick, 2008)'
_exptl_crystal_colour 'light yellow'
_exptl_crystal_density_diffrn 1.253
_exptl_crystal_density_method 'not measured'
_exptl_crystal_description block
_exptl_crystal_F_000 2376
_exptl_crystal_size_max 0.30
_exptl_crystal_size_mid 0.24
_exptl_crystal_size_min 0.16
_refine_diff_density_max 1.354
_refine_diff_density_min -1.318
_refine_diff_density_rms 0.095
_refine_ls_extinction_method none
_refine_ls_goodness_of_fit_ref 1.010
_refine_ls_hydrogen_treatment constr
_refine_ls_matrix_type full
_refine_ls_number_parameters 796
_refine_ls_number_reflns 31721
_refine_ls_number_restraints 115
_refine_ls_restrained_S_all 1.010
_refine_ls_R_factor_all 0.0835
_refine_ls_R_factor_gt 0.0465
_refine_ls_shift/su_max 0.002
_refine_ls_shift/su_mean 0.000
_refine_ls_structure_factor_coef Fsqd
_refine_ls_weighting_details 'calc w=1/[\s^2^(Fo^2^)+(0.0528P)^2^+1.0904P] where P=(Fo^2^+2Fc^2^)/3'
_refine_ls_weighting_scheme calc
_refine_ls_wR_factor_gt 0.1010
_refine_ls_wR_factor_ref 0.1162
_reflns_number_gt 21530
_reflns_number_total 31721
_reflns_threshold_expression >2sigma(I)
_cod_data_source_file om200349y_si_001.cif
_cod_data_source_block holrc35
_cod_database_code 4089368

loop_
_symmetry_equiv_pos_as_xyz
'x, y, z'
'-x, y+1/2, -z+1/2'
'-x, -y, -z'
'x, -y-1/2, z-1/2'

loop_
_atom_site_label
_atom_site_type_symbol
_atom_site_fract_x
_atom_site_fract_y
_atom_site_fract_z
_atom_site_U_iso_or_equiv
_atom_site_adp_type
_atom_site_occupancy
_atom_site_symmetry_multiplicity
_atom_site_calc_flag
_atom_site_refinement_flags
_atom_site_disorder_assembly
_atom_site_disorder_group
Pd1 Pd 0.408892(5) 0.309636(6) 0.363876(6) 0.01520(3) Uani 1 1 d D . .
Cl1 Cl 0.42246(5) 0.43039(4) 0.29158(4) 0.02777(14) Uani 0.877(2) 1 d P A 1
Cl1' Cl 0.4519(3) 0.4243(3) 0.3071(2) 0.0230(8) Uani 0.123(2) 1 d P A 5
C11 C 0.42000(6) 0.21157(8) 0.29775(7) 0.0137(2) Uani 1 1 d . A .
C21 C 0.45779(7) 0.10362(9) 0.23603(7) 0.0163(2) Uani 1 1 d . A .
H21A H 0.4876 0.0664 0.2180 0.020 Uiso 1 1 calc R . .
C31 C 0.39036(7) 0.10079(9) 0.22219(8) 0.0178(2) Uani 1 1 d . A .
H31A H 0.3634 0.0612 0.1922 0.021 Uiso 1 1 calc R . .
N11 N 0.47487(5) 0.17195(7) 0.28192(6) 0.01282(19) Uani 1 1 d . . .
N21 N 0.36794(6) 0.16677(7) 0.26021(6) 0.01433(19) Uani 1 1 d . . .
C12 C 0.54389(6) 0.19418(8) 0.30766(7) 0.0130(2) Uani 1 1 d . A .
C22 C 0.57969(6) 0.14993(8) 0.36496(7) 0.0139(2) Uani 1 1 d . . .
C32 C 0.64801(7) 0.16786(9) 0.38520(7) 0.0155(2) Uani 1 1 d . A .
H32A H 0.6730 0.1386 0.4247 0.019 Uiso 1 1 calc R . .
C42 C 0.68027(6) 0.22698(9) 0.34934(7) 0.0149(2) Uani 1 1 d . . .
C52 C 0.64253(7) 0.26916(9) 0.29128(7) 0.0156(2) Uani 1 1 d . A .
H52A H 0.6643 0.3089 0.2656 0.019 Uiso 1 1 calc R . .
C62 C 0.57427(7) 0.25504(8) 0.26983(7) 0.0142(2) Uani 1 1 d D . .
C72 C 0.54913(7) 0.08270(9) 0.40673(7) 0.0154(2) Uani 1 1 d . A .
H72A H 0.5012 0.0749 0.3842 0.019 Uiso 1 1 calc R . .
C82 C 0.55173(8) 0.11275(10) 0.48320(8) 0.0223(3) Uani 1 1 d . . .
H82A H 0.5274 0.1668 0.4831 0.034 Uiso 1 1 calc R A .
H82B H 0.5984 0.1210 0.5061 0.034 Uiso 1 1 calc R . .
H82C H 0.5310 0.0696 0.5093 0.034 Uiso 1 1 calc R . .
C92 C 0.58507(7) -0.00314(9) 0.40533(8) 0.0186(2) Uani 1 1 d . . .
H92A H 0.5826 -0.0216 0.3561 0.028 Uiso 1 1 calc R A .
H92B H 0.5636 -0.0459 0.4311 0.028 Uiso 1 1 calc R . .
H92C H 0.6321 0.0032 0.4279 0.028 Uiso 1 1 calc R . .
C102 C 0.5346(10) 0.3037(9) 0.2079(6) 0.0185(5) Uani 0.56(2) 1 d PD A 1
H10A H 0.4902 0.3174 0.2205 0.022 Uiso 0.56(2) 1 calc PR A 1
C112 C 0.5213(6) 0.2528(7) 0.1383(6) 0.0352(16) Uani 0.56(2) 1 d PD A 1
H11A H 0.4983 0.1994 0.1456 0.053 Uiso 0.56(2) 1 calc PR A 1
H11B H 0.5639 0.2399 0.1233 0.053 Uiso 0.56(2) 1 calc PR A 1
H11C H 0.4931 0.2867 0.1015 0.053 Uiso 0.56(2) 1 calc PR A 1
C122 C 0.5669(10) 0.3882(11) 0.1933(12) 0.0247(16) Uani 0.56(2) 1 d PD A 1
H12A H 0.5796 0.4198 0.2378 0.037 Uiso 0.56(2) 1 calc PR A 1
H12B H 0.5349 0.4221 0.1600 0.037 Uiso 0.56(2) 1 calc PR A 1
H12C H 0.6068 0.3771 0.1726 0.037 Uiso 0.56(2) 1 calc PR A 1
C10' C 0.5351(13) 0.3001(11) 0.2057(7) 0.0185(5) Uani 0.44(2) 1 d PD A 5
H10C H 0.4868 0.3010 0.2102 0.022 Uiso 0.44(2) 1 calc PR A 5
C11' C 0.5420(7) 0.2479(10) 0.1399(8) 0.0352(16) Uani 0.44(2) 1 d PD A 5
H11G H 0.5291 0.1886 0.1466 0.053 Uiso 0.44(2) 1 calc PR A 5
H11H H 0.5885 0.2499 0.1327 0.053 Uiso 0.44(2) 1 calc PR A 5
H11I H 0.5127 0.2719 0.0984 0.053 Uiso 0.44(2) 1 calc PR A 5
C12' C 0.5585(13) 0.3918(14) 0.2001(15) 0.0247(16) Uani 0.44(2) 1 d PD A 5
H12G H 0.5568 0.4219 0.2446 0.037 Uiso 0.44(2) 1 calc PR A 5
H12H H 0.5291 0.4206 0.1610 0.037 Uiso 0.44(2) 1 calc PR A 5
H12I H 0.6044 0.3919 0.1911 0.037 Uiso 0.44(2) 1 calc PR A 5
C132 C 0.75640(7) 0.24348(9) 0.36767(7) 0.0156(2) Uani 1 1 d . A .
C142 C 0.78439(7) 0.21946(10) 0.30049(8) 0.0177(2) Uani 1 1 d . . .
C152 C 0.76615(8) 0.14056(11) 0.26832(9) 0.0256(3) Uani 1 1 d . A .
H15A H 0.7349 0.1055 0.2864 0.031 Uiso 1 1 calc R . .
C162 C 0.79276(9) 0.11274(13) 0.21073(10) 0.0328(4) Uani 1 1 d . . .
H16A H 0.7806 0.0583 0.1906 0.039 Uiso 1 1 calc R A .
C172 C 0.83708(9) 0.16370(14) 0.18219(10) 0.0323(4) Uani 1 1 d . A .
H17A H 0.8553 0.1447 0.1426 0.039 Uiso 1 1 calc R . .
C182 C 0.85424(8) 0.24232(12) 0.21232(9) 0.0276(3) Uani 1 1 d . . .
H18A H 0.8842 0.2780 0.1929 0.033 Uiso 1 1 calc R A .
C192 C 0.82825(7) 0.27026(10) 0.27084(8) 0.0212(3) Uani 1 1 d . A .
H19A H 0.8407 0.3247 0.2907 0.025 Uiso 1 1 calc R . .
C202 C 0.78821(7) 0.18728(9) 0.43086(8) 0.0180(2) Uani 1 1 d . . .
C212 C 0.83118(8) 0.11964(11) 0.42583(9) 0.0257(3) Uani 1 1 d . A .
H21B H 0.8431 0.1062 0.3814 0.031 Uiso 1 1 calc R . .
C222 C 0.85697(9) 0.07127(13) 0.48531(11) 0.0338(4) Uani 1 1 d . . .
H22A H 0.8864 0.0253 0.4809 0.041 Uiso 1 1 calc R A .
C232 C 0.84076(9) 0.08873(12) 0.55010(10) 0.0315(4) Uani 1 1 d . A .
H23A H 0.8583 0.0548 0.5902 0.038 Uiso 1 1 calc R . .
C242 C 0.79843(8) 0.15666(12) 0.55639(9) 0.0272(3) Uani 1 1 d . . .
H24A H 0.7868 0.1696 0.6011 0.033 Uiso 1 1 calc R A .
C252 C 0.77299(8) 0.20576(10) 0.49758(8) 0.0221(3) Uani 1 1 d . A .
H25A H 0.7447 0.2528 0.5027 0.026 Uiso 1 1 calc R . .
C262 C 0.77256(7) 0.33658(9) 0.39126(7) 0.0170(2) Uani 1 1 d . . .
C272 C 0.83955(8) 0.35799(10) 0.41803(8) 0.0222(3) Uani 1 1 d . A .
H27A H 0.8733 0.3158 0.4190 0.027 Uiso 1 1 calc R . .
C282 C 0.85733(8) 0.43927(11) 0.44294(9) 0.0264(3) Uani 1 1 d . . .
H28A H 0.9030 0.4525 0.4600 0.032 Uiso 1 1 calc R A .
C292 C 0.80884(9) 0.50143(11) 0.44306(9) 0.0265(3) Uani 1 1 d . A .
H29A H 0.8211 0.5574 0.4596 0.032 Uiso 1 1 calc R . .
C302 C 0.74236(8) 0.48098(10) 0.41885(8) 0.0228(3) Uani 1 1 d . . .
H30A H 0.7087 0.5228 0.4198 0.027 Uiso 1 1 calc R A .
C312 C 0.72451(7) 0.39927(9) 0.39306(8) 0.0187(2) Uani 1 1 d . A .
H31B H 0.6787 0.3863 0.3765 0.022 Uiso 1 1 calc R . .
C13 C 0.29838(6) 0.18201(8) 0.26287(7) 0.0144(2) Uani 1 1 d . A .
C23 C 0.26575(7) 0.25184(9) 0.22519(7) 0.0169(2) Uani 1 1 d D . .
C33 C 0.19891(7) 0.26416(9) 0.22919(8) 0.0172(2) Uani 1 1 d . A .
H33A H 0.1758 0.3108 0.2042 0.021 Uiso 1 1 calc R . .
C43 C 0.16422(7) 0.21091(9) 0.26847(7) 0.0150(2) Uani 1 1 d . . .
C53 C 0.19780(7) 0.14219(9) 0.30349(7) 0.0153(2) Uani 1 1 d . A .
H53A H 0.1747 0.1051 0.3300 0.018 Uiso 1 1 calc R . .
C63 C 0.26510(7) 0.12578(8) 0.30084(7) 0.0149(2) Uani 1 1 d . . .
C73 C 0.2990(2) 0.3072(2) 0.1762(2) 0.0228(6) Uani 0.84(2) 1 d PD A 1
H73A H 0.3469 0.3144 0.1991 0.027 Uiso 0.84(2) 1 calc PR A 1
C83 C 0.2980(3) 0.2635(4) 0.1048(2) 0.0443(9) Uani 0.84(2) 1 d PD A 1
H83A H 0.3203 0.2080 0.1124 0.066 Uiso 0.84(2) 1 calc PR A 1
H83B H 0.3215 0.2993 0.0752 0.066 Uiso 0.84(2) 1 calc PR A 1
H83C H 0.2516 0.2553 0.0809 0.066 Uiso 0.84(2) 1 calc PR A 1
C93 C 0.2682(2) 0.3962(3) 0.1658(4) 0.0407(12) Uani 0.84(2) 1 d PD A 1
H93A H 0.2646 0.4207 0.2120 0.061 Uiso 0.84(2) 1 calc PR A 1
H93B H 0.2235 0.3923 0.1364 0.061 Uiso 0.84(2) 1 calc PR A 1
H93C H 0.2966 0.4329 0.1422 0.061 Uiso 0.84(2) 1 calc PR A 1
C73' C 0.3042(11) 0.3162(11) 0.1882(11) 0.0228(6) Uani 0.16(2) 1 d PD A 5
H73B H 0.3533 0.3120 0.2072 0.027 Uiso 0.16(2) 1 calc PR A 5
C83' C 0.2888(14) 0.2847(19) 0.1124(11) 0.0443(9) Uani 0.16(2) 1 d PD A 5
H83D H 0.3053 0.2262 0.1101 0.066 Uiso 0.16(2) 1 calc PR A 5
H83E H 0.3107 0.3219 0.0823 0.066 Uiso 0.16(2) 1 calc PR A 5
H83F H 0.2403 0.2857 0.0955 0.066 Uiso 0.16(2) 1 calc PR A 5
C93' C 0.2802(11) 0.4088(12) 0.1928(17) 0.0407(12) Uani 0.16(2) 1 d PD A 5
H93D H 0.2866 0.4265 0.2426 0.061 Uiso 0.16(2) 1 calc PR A 5
H93E H 0.2326 0.4126 0.1718 0.061 Uiso 0.16(2) 1 calc PR A 5
H93F H 0.3060 0.4464 0.1669 0.061 Uiso 0.16(2) 1 calc PR A 5
C103 C 0.29603(7) 0.04394(9) 0.33536(9) 0.0208(3) Uani 1 1 d . A .
H10B H 0.3443 0.0427 0.3308 0.025 Uiso 1 1 calc R . .
C113 C 0.26110(9) -0.03275(10) 0.29511(10) 0.0265(3) Uani 1 1 d . . .
H11D H 0.2658 -0.0294 0.2452 0.040 Uiso 1 1 calc R A .
H11E H 0.2135 -0.0322 0.2985 0.040 Uiso 1 1 calc R . .
H11F H 0.2817 -0.0857 0.3159 0.040 Uiso 1 1 calc R . .
C123 C 0.29185(9) 0.03746(11) 0.41420(9) 0.0284(3) Uani 1 1 d . . .
H12D H 0.3189 0.0828 0.4405 0.043 Uiso 1 1 calc R A .
H12E H 0.3088 -0.0183 0.4325 0.043 Uiso 1 1 calc R . .
H12F H 0.2452 0.0437 0.4201 0.043 Uiso 1 1 calc R . .
C133 C 0.08917(7) 0.22875(9) 0.26578(7) 0.0151(2) Uani 1 1 d . A .
C143 C 0.05602(7) 0.15999(9) 0.30551(8) 0.0170(2) Uani 1 1 d . . .
C153 C 0.07233(8) 0.15722(10) 0.37966(8) 0.0210(3) Uani 1 1 d . A .
H15B H 0.1041 0.1964 0.4039 0.025 Uiso 1 1 calc R . .
C163 C 0.04277(9) 0.09815(11) 0.41819(9) 0.0264(3) Uani 1 1 d . . .
H16B H 0.0542 0.0975 0.4685 0.032 Uiso 1 1 calc R A .
C173 C -0.00329(9) 0.04006(11) 0.38387(10) 0.0305(4) Uani 1 1 d . A .
H17B H -0.0226 -0.0013 0.4103 0.037 Uiso 1 1 calc R . .
C183 C -0.02088(9) 0.04261(11) 0.31107(10) 0.0293(3) Uani 1 1 d . . .
H18B H -0.0531 0.0036 0.2873 0.035 Uiso 1 1 calc R A .
C193 C 0.00872(8) 0.10259(10) 0.27204(9) 0.0228(3) Uani 1 1 d . A .
H19B H -0.0038 0.1039 0.2219 0.027 Uiso 1 1 calc R . .
C203 C 0.05862(7) 0.22948(9) 0.18564(7) 0.0160(2) Uani 1 1 d . . .
C213 C 0.07281(8) 0.16052(10) 0.14389(8) 0.0207(3) Uani 1 1 d . A .
H21C H 0.0994 0.1146 0.1657 0.025 Uiso 1 1 calc R . .
C223 C 0.04883(8) 0.15809(11) 0.07156(9) 0.0244(3) Uani 1 1 d . . .
H22B H 0.0589 0.1106 0.0444 0.029 Uiso 1 1 calc R A .
C233 C 0.01018(8) 0.22462(12) 0.03852(9) 0.0267(3) Uani 1 1 d . A .
H23B H -0.0064 0.2231 -0.0111 0.032 Uiso 1 1 calc R . .
C243 C -0.00380(9) 0.29327(11) 0.07893(9) 0.0262(3) Uani 1 1 d . . .
H24B H -0.0300 0.3393 0.0567 0.031 Uiso 1 1 calc R A .
C253 C 0.02008(8) 0.29581(9) 0.15164(8) 0.0204(3) Uani 1 1 d . A .
H25B H 0.0099 0.3435 0.1784 0.025 Uiso 1 1 calc R . .
C263 C 0.07884(7) 0.31406(9) 0.30288(7) 0.0163(2) Uani 1 1 d . . .
C273 C 0.01371(8) 0.33699(10) 0.31032(8) 0.0210(3) Uani 1 1 d . A .
H27B H -0.0227 0.3014 0.2905 0.025 Uiso 1 1 calc R . .
C283 C 0.00152(9) 0.41066(11) 0.34602(9) 0.0261(3) Uani 1 1 d . . .
H28B H -0.0431 0.4259 0.3492 0.031 Uiso 1 1 calc R A .
C293 C 0.05421(9) 0.46238(11) 0.37722(9) 0.0270(3) Uani 1 1 d . A .
H29B H 0.0459 0.5126 0.4021 0.032 Uiso 1 1 calc R . .
C303 C 0.11885(9) 0.43979(10) 0.37164(9) 0.0251(3) Uani 1 1 d . . .
H30B H 0.1552 0.4745 0.3932 0.030 Uiso 1 1 calc R A .
C313 C 0.13114(8) 0.36642(9) 0.33460(8) 0.0204(3) Uani 1 1 d . A .
H31C H 0.1758 0.3520 0.3310 0.024 Uiso 1 1 calc R . .
C14 C 0.38297(12) 0.23218(14) 0.44284(12) 0.0215(5) Uani 0.547(3) 1 d PD A 1
H14A H 0.3350 0.2172 0.4379 0.026 Uiso 0.547(3) 1 calc PR A 1
H14B H 0.4132 0.1836 0.4583 0.026 Uiso 0.547(3) 1 calc PR A 1
C24 C 0.40215(9) 0.31168(11) 0.47434(8) 0.0205(3) Uani 0.547(3) 1 d PD A 1
H24 H 0.4382 0.3153 0.5133 0.025 Uiso 0.547(3) 1 calc PR A 1
C34 C 0.36771(9) 0.38466(11) 0.44779(9) 0.0186(3) Uani 0.547(3) 1 d PD A 1
H34 H 0.3298 0.3769 0.4114 0.022 Uiso 0.547(3) 1 d PR A 1
C44 C 0.38429(10) 0.47266(12) 0.47062(13) 0.0216(4) Uani 0.547(3) 1 d PD A 1
C54 C 0.3565(6) 0.5419(4) 0.4316(6) 0.0276(11) Uani 0.547(3) 1 d PD A 1
H54 H 0.3288 0.5331 0.3867 0.033 Uiso 0.547(3) 1 calc PR A 1
C64 C 0.3686(5) 0.6250(5) 0.4577(5) 0.0410(16) Uani 0.547(3) 1 d PD A 1
H64 H 0.3487 0.6723 0.4309 0.049 Uiso 0.547(3) 1 calc PR A 1
C74 C 0.4097(4) 0.6382(5) 0.5225(4) 0.039(2) Uani 0.547(3) 1 d PD A 1
H74 H 0.4157 0.6942 0.5415 0.047 Uiso 0.547(3) 1 calc PR A 1
C84 C 0.4421(4) 0.5701(4) 0.5596(5) 0.0345(14) Uani 0.547(3) 1 d PD A 1
H84 H 0.4736 0.5802 0.6018 0.041 Uiso 0.547(3) 1 calc PR A 1
C94 C 0.4288(6) 0.4859(4) 0.5356(5) 0.0257(9) Uani 0.547(3) 1 d PD A 1
H94 H 0.4493 0.4389 0.5624 0.031 Uiso 0.547(3) 1 calc PR A 1
C14' C 0.3698(13) 0.2393(9) 0.4388(10) 0.0215(5) Uani 0.123(2) 1 d PD A 5
H14C H 0.3292 0.2053 0.4209 0.026 Uiso 0.123(2) 1 calc PR A 5
H14D H 0.4026 0.2085 0.4745 0.026 Uiso 0.123(2) 1 calc PR A 5
C24' C 0.3594(6) 0.3268(7) 0.4532(5) 0.0205(3) Uani 0.123(2) 1 d PD A 5
H24' H 0.3149 0.3458 0.4529 0.025 Uiso 0.123(2) 1 calc PR A 5
C34' C 0.4090(6) 0.3838(6) 0.4670(4) 0.0186(3) Uani 0.123(2) 1 d PD A 5
H34' H 0.4532 0.3634 0.4681 0.022 Uiso 0.123(2) 1 calc PR A 5
C44' C 0.4012(9) 0.4768(8) 0.4807(10) 0.0216(4) Uani 0.123(2) 1 d PD A 5
C54' C 0.3536(12) 0.5181(10) 0.4310(12) 0.0276(11) Uani 0.123(2) 1 d PD A 5
H54' H 0.3267 0.4867 0.3940 0.033 Uiso 0.123(2) 1 calc PR A 5
C64' C 0.3459(13) 0.6059(10) 0.4360(14) 0.0410(16) Uani 0.123(2) 1 d PD A 5
H64' H 0.3116 0.6333 0.4035 0.049 Uiso 0.123(2) 1 calc PR A 5
C74' C 0.386(2) 0.6547(13) 0.4861(15) 0.040(3) Uani 0.123(2) 1 d PD A 5
H74' H 0.3857 0.7152 0.4827 0.048 Uiso 0.123(2) 1 calc PR A 5
C84' C 0.4265(15) 0.6138(11) 0.5412(14) 0.039(2) Uani 0.123(2) 1 d PD A 5
H84' H 0.4475 0.6447 0.5818 0.047 Uiso 0.123(2) 1 calc PR A 5
C94' C 0.4361(7) 0.5266(9) 0.5363(7) 0.0257(9) Uani 0.123(2) 1 d PD A 5
H94' H 0.4675 0.4993 0.5720 0.031 Uiso 0.123(2) 1 calc PR A 5
C14" C 0.38297(12) 0.23218(14) 0.44284(12) 0.0215(5) Uani 0.331(3) 1 d PD A 6
H14E H 0.3350 0.2172 0.4379 0.026 Uiso 0.331(3) 1 calc PR A 6
H14F H 0.4132 0.1836 0.4583 0.026 Uiso 0.331(3) 1 calc PR A 6
C24" C 0.40215(9) 0.31168(11) 0.47434(8) 0.0205(3) Uani 0.331(3) 1 d PD A 6
H24" H 0.4382 0.3153 0.5133 0.025 Uiso 0.331(3) 1 calc PR A 6
C34" C 0.36771(9) 0.38466(11) 0.44779(9) 0.0186(3) Uani 0.331(3) 1 d PD A 6
H34" H 0.3300 0.3768 0.4117 0.022 Uiso 0.331(3) 1 d PR A 6
C44" C 0.38429(10) 0.47266(12) 0.47062(13) 0.0216(4) Uani 0.331(3) 1 d PD A 6
C54" C 0.3458(9) 0.5343(7) 0.4263(9) 0.0276(11) Uani 0.331(3) 1 d PD A 6
H54" H 0.3160 0.5162 0.3850 0.033 Uiso 0.331(3) 1 calc PR A 6
C64" C 0.3514(9) 0.6208(8) 0.4429(9) 0.0410(16) Uani 0.331(3) 1 d PD A 6
H64" H 0.3263 0.6618 0.4127 0.049 Uiso 0.331(3) 1 calc PR A 6
C74" C 0.3938(8) 0.6462(8) 0.5035(5) 0.040(3) Uani 0.331(3) 1 d PD A 6
H74" H 0.3980 0.7052 0.5150 0.048 Uiso 0.331(3) 1 calc PR A 6
C84" C 0.4301(9) 0.5874(8) 0.5476(9) 0.0345(14) Uani 0.331(3) 1 d PD A 6
H84" H 0.4579 0.6059 0.5902 0.041 Uiso 0.331(3) 1 calc PR A 6
C94" C 0.4265(11) 0.5014(7) 0.5306(9) 0.0257(9) Uani 0.331(3) 1 d PD A 6
H94" H 0.4534 0.4616 0.5605 0.031 Uiso 0.331(3) 1 calc PR A 6

loop_
_atom_site_aniso_label
_atom_site_aniso_U_11
_atom_site_aniso_U_22
_atom_site_aniso_U_33
_atom_site_aniso_U_23
_atom_site_aniso_U_13
_atom_site_aniso_U_12
Pd1 0.01602(5) 0.01327(4) 0.01782(5) -0.00141(4) 0.00708(3) -0.00008(4)
Cl1 0.0434(4) 0.0193(2) 0.0238(3) 0.00236(17) 0.0147(3) -0.0017(2)
Cl1' 0.030(2) 0.0198(14) 0.0201(16) 0.0024(11) 0.0059(15) -0.0053(15)
C11 0.0109(5) 0.0149(5) 0.0158(5) 0.0009(4) 0.0043(4) -0.0007(4)
C21 0.0135(6) 0.0164(6) 0.0193(6) -0.0048(4) 0.0038(4) 0.0006(4)
C31 0.0136(6) 0.0186(6) 0.0212(6) -0.0062(5) 0.0033(5) -0.0013(5)
N11 0.0101(5) 0.0131(4) 0.0153(5) -0.0013(3) 0.0027(4) -0.0003(3)
N21 0.0102(5) 0.0146(5) 0.0185(5) -0.0014(4) 0.0034(4) -0.0003(4)
C12 0.0088(5) 0.0145(5) 0.0158(5) -0.0013(4) 0.0027(4) -0.0002(4)
C22 0.0122(5) 0.0143(5) 0.0156(5) 0.0008(4) 0.0034(4) -0.0007(4)
C32 0.0113(5) 0.0169(5) 0.0179(6) 0.0022(4) 0.0017(4) -0.0003(4)
C42 0.0103(5) 0.0165(6) 0.0176(6) 0.0016(4) 0.0021(4) -0.0015(4)
C52 0.0128(6) 0.0163(6) 0.0180(6) 0.0024(4) 0.0037(4) -0.0012(4)
C62 0.0129(5) 0.0139(5) 0.0159(5) 0.0002(4) 0.0030(4) 0.0001(4)
C72 0.0129(5) 0.0170(6) 0.0168(5) 0.0019(4) 0.0038(4) -0.0018(4)
C82 0.0255(7) 0.0233(7) 0.0204(6) -0.0017(5) 0.0099(5) -0.0043(6)
C92 0.0197(6) 0.0158(6) 0.0207(6) 0.0013(5) 0.0051(5) -0.0003(5)
C102 0.0141(6) 0.0213(11) 0.0189(8) 0.0048(7) -0.0006(7) -0.0033(8)
C112 0.051(5) 0.0334(15) 0.0181(9) 0.0035(10) -0.002(3) -0.007(3)
C122 0.016(4) 0.0217(14) 0.034(4) 0.0111(15) 0.001(2) 0.000(2)
C10' 0.0141(6) 0.0213(11) 0.0189(8) 0.0048(7) -0.0006(7) -0.0033(8)
C11' 0.051(5) 0.0334(15) 0.0181(9) 0.0035(10) -0.002(3) -0.007(3)
C12' 0.016(4) 0.0217(14) 0.034(4) 0.0111(15) 0.001(2) 0.000(2)
C132 0.0106(5) 0.0173(6) 0.0189(6) 0.0019(4) 0.0024(4) -0.0018(4)
C142 0.0117(6) 0.0213(6) 0.0201(6) 0.0018(5) 0.0022(5) 0.0007(5)
C152 0.0199(7) 0.0271(8) 0.0310(8) -0.0050(6) 0.0076(6) -0.0031(6)
C162 0.0282(9) 0.0388(10) 0.0323(9) -0.0137(7) 0.0081(7) -0.0003(7)
C172 0.0250(8) 0.0485(11) 0.0244(8) -0.0047(7) 0.0070(6) 0.0062(7)
C182 0.0186(7) 0.0431(10) 0.0215(7) 0.0063(6) 0.0051(6) 0.0012(6)
C192 0.0141(6) 0.0275(7) 0.0217(6) 0.0047(5) 0.0021(5) -0.0016(5)
C202 0.0118(5) 0.0208(6) 0.0211(6) 0.0044(5) 0.0022(4) -0.0038(5)
C212 0.0195(7) 0.0291(8) 0.0294(8) 0.0096(6) 0.0067(6) 0.0050(6)
C222 0.0223(8) 0.0364(9) 0.0432(10) 0.0181(8) 0.0073(7) 0.0079(7)
C232 0.0211(8) 0.0373(9) 0.0338(9) 0.0174(7) -0.0016(6) -0.0030(7)
C242 0.0241(8) 0.0344(9) 0.0215(7) 0.0061(6) 0.0001(6) -0.0099(6)
C252 0.0197(7) 0.0248(7) 0.0206(6) 0.0016(5) 0.0004(5) -0.0037(5)
C262 0.0146(6) 0.0184(6) 0.0183(6) 0.0022(5) 0.0036(5) -0.0032(5)
C272 0.0151(6) 0.0241(7) 0.0271(7) -0.0010(6) 0.0026(5) -0.0040(5)
C282 0.0212(7) 0.0272(8) 0.0300(8) -0.0060(6) 0.0024(6) -0.0096(6)
C292 0.0311(8) 0.0225(7) 0.0267(7) -0.0055(6) 0.0075(6) -0.0080(6)
C302 0.0254(7) 0.0209(7) 0.0228(7) -0.0015(5) 0.0064(6) -0.0010(5)
C312 0.0177(6) 0.0198(6) 0.0188(6) 0.0006(5) 0.0037(5) -0.0010(5)
C13 0.0095(5) 0.0164(6) 0.0176(5) -0.0004(4) 0.0031(4) 0.0003(4)
C23 0.0123(6) 0.0193(6) 0.0199(6) 0.0042(5) 0.0053(5) 0.0007(4)
C33 0.0125(6) 0.0184(6) 0.0214(6) 0.0056(5) 0.0050(5) 0.0020(4)
C43 0.0105(5) 0.0167(5) 0.0182(6) 0.0012(4) 0.0038(4) 0.0003(4)
C53 0.0122(5) 0.0154(5) 0.0187(6) 0.0022(4) 0.0041(4) -0.0006(4)
C63 0.0118(5) 0.0145(5) 0.0186(6) 0.0014(4) 0.0027(4) 0.0008(4)
C73 0.0139(9) 0.0287(11) 0.0268(14) 0.0132(10) 0.0061(11) 0.0016(7)
C83 0.0457(18) 0.066(3) 0.0258(12) 0.0117(14) 0.0195(11) 0.0051(16)
C93 0.0228(14) 0.0351(14) 0.068(3) 0.0323(18) 0.0181(17) 0.0059(11)
C73' 0.0139(9) 0.0287(11) 0.0268(14) 0.0132(10) 0.0061(11) 0.0016(7)
C83' 0.0457(18) 0.066(3) 0.0258(12) 0.0117(14) 0.0195(11) 0.0051(16)
C93' 0.0228(14) 0.0351(14) 0.068(3) 0.0323(18) 0.0181(17) 0.0059(11)
C103 0.0121(6) 0.0179(6) 0.0327(8) 0.0072(5) 0.0047(5) 0.0020(5)
C113 0.0301(8) 0.0169(6) 0.0356(9) 0.0004(6) 0.0143(7) 0.0019(6)
C123 0.0295(8) 0.0229(7) 0.0289(8) 0.0098(6) -0.0052(6) -0.0064(6)
C133 0.0107(5) 0.0157(6) 0.0194(6) 0.0023(4) 0.0040(4) 0.0015(4)
C143 0.0121(6) 0.0160(6) 0.0242(6) 0.0044(5) 0.0071(5) 0.0030(4)
C153 0.0208(7) 0.0212(7) 0.0228(7) 0.0036(5) 0.0084(5) 0.0034(5)
C163 0.0321(8) 0.0232(7) 0.0277(8) 0.0081(6) 0.0159(6) 0.0078(6)
C173 0.0306(9) 0.0220(7) 0.0448(10) 0.0108(7) 0.0223(8) 0.0030(6)
C183 0.0240(8) 0.0221(7) 0.0435(10) 0.0070(7) 0.0110(7) -0.0039(6)
C193 0.0176(7) 0.0216(7) 0.0299(8) 0.0040(6) 0.0058(6) -0.0023(5)
C203 0.0111(5) 0.0173(6) 0.0201(6) 0.0023(5) 0.0041(4) -0.0004(4)
C213 0.0176(6) 0.0208(6) 0.0232(7) 0.0002(5) 0.0023(5) 0.0022(5)
C223 0.0237(7) 0.0263(7) 0.0232(7) -0.0030(6) 0.0040(6) -0.0003(6)
C233 0.0225(8) 0.0357(9) 0.0205(7) 0.0036(6) -0.0003(6) -0.0005(6)
C243 0.0233(8) 0.0288(8) 0.0253(7) 0.0080(6) 0.0014(6) 0.0057(6)
C253 0.0174(6) 0.0211(7) 0.0231(6) 0.0044(5) 0.0046(5) 0.0045(5)
C263 0.0145(6) 0.0163(6) 0.0188(6) 0.0024(5) 0.0044(4) 0.0012(5)
C273 0.0168(6) 0.0214(6) 0.0260(7) 0.0012(5) 0.0070(5) 0.0028(5)
C283 0.0255(8) 0.0259(8) 0.0293(8) 0.0009(6) 0.0113(6) 0.0073(6)
C293 0.0359(9) 0.0219(7) 0.0249(7) -0.0018(6) 0.0099(6) 0.0047(6)
C303 0.0294(8) 0.0215(7) 0.0248(7) -0.0015(5) 0.0065(6) -0.0022(6)
C313 0.0192(7) 0.0194(6) 0.0232(7) -0.0002(5) 0.0056(5) -0.0003(5)
C14 0.0252(14) 0.0192(7) 0.0218(7) 0.0033(6) 0.0086(9) -0.0006(7)
C24 0.0261(8) 0.0217(7) 0.0151(6) 0.0007(6) 0.0071(6) -0.0007(6)
C34 0.0193(7) 0.0203(7) 0.0177(7) -0.0028(5) 0.0070(6) 0.0002(6)
C44 0.0240(12) 0.0204(7) 0.0227(10) -0.0054(6) 0.0106(8) -0.0001(7)
C54 0.033(3) 0.0174(15) 0.0346(16) -0.0011(14) 0.0111(15) -0.0012(18)
C64 0.054(5) 0.0173(14) 0.059(5) -0.004(2) 0.030(3) 0.000(2)
C74 0.043(4) 0.028(4) 0.054(6) -0.020(4) 0.030(3) -0.010(2)
C84 0.026(3) 0.034(3) 0.047(3) -0.025(3) 0.017(2) -0.010(2)
C94 0.0264(11) 0.023(2) 0.0297(14) -0.0120(19) 0.0104(10) -0.005(2)
C14' 0.0252(14) 0.0192(7) 0.0218(7) 0.0033(6) 0.0086(9) -0.0006(7)
C24' 0.0261(8) 0.0217(7) 0.0151(6) 0.0007(6) 0.0071(6) -0.0007(6)
C34' 0.0193(7) 0.0203(7) 0.0177(7) -0.0028(5) 0.0070(6) 0.0002(6)
C44' 0.0240(12) 0.0204(7) 0.0227(10) -0.0054(6) 0.0106(8) -0.0001(7)
C54' 0.033(3) 0.0174(15) 0.0346(16) -0.0011(14) 0.0111(15) -0.0012(18)
C64' 0.054(5) 0.0173(14) 0.059(5) -0.004(2) 0.030(3) 0.000(2)
C74' 0.083(10) 0.018(3) 0.029(7) -0.007(4) 0.033(6) -0.014(4)
C84' 0.043(4) 0.028(4) 0.054(6) -0.020(4) 0.030(3) -0.010(2)
C94' 0.0264(11) 0.023(2) 0.0297(14) -0.0120(19) 0.0104(10) -0.005(2)
C14" 0.0252(14) 0.0192(7) 0.0218(7) 0.0033(6) 0.0086(9) -0.0006(7)
C24" 0.0261(8) 0.0217(7) 0.0151(6) 0.0007(6) 0.0071(6) -0.0007(6)
C34" 0.0193(7) 0.0203(7) 0.0177(7) -0.0028(5) 0.0070(6) 0.0002(6)
C44" 0.0240(12) 0.0204(7) 0.0227(10) -0.0054(6) 0.0106(8) -0.0001(7)
C54" 0.033(3) 0.0174(15) 0.0346(16) -0.0011(14) 0.0111(15) -0.0012(18)
C64" 0.054(5) 0.0173(14) 0.059(5) -0.004(2) 0.030(3) 0.000(2)
C74" 0.083(10) 0.018(3) 0.029(7) -0.007(4) 0.033(6) -0.014(4)
C84" 0.026(3) 0.034(3) 0.047(3) -0.025(3) 0.017(2) -0.010(2)
C94" 0.0264(11) 0.023(2) 0.0297(14) -0.0120(19) 0.0104(10) -0.005(2)

loop_
_atom_type_symbol
_atom_type_description
_atom_type_scat_dispersion_real
_atom_type_scat_dispersion_imag
_atom_type_scat_source
C C 0.0033 0.0016 'International Tables Vol C Tables 4.2.6.8 and 6.1.1.4'
H H 0.0000 0.0000 'International Tables Vol C Tables 4.2.6.8 and 6.1.1.4'
N N 0.0061 0.0033 'International Tables Vol C Tables 4.2.6.8 and 6.1.1.4'
Cl Cl 0.1484 0.1585 'International Tables Vol C Tables 4.2.6.8 and 6.1.1.4'
Pd Pd -0.9988 1.0072 'International Tables Vol C Tables 4.2.6.8 and 6.1.1.4'

loop_
_geom_angle_atom_site_label_1
_geom_angle_atom_site_label_2
_geom_angle_atom_site_label_3
_geom_angle
C11 Pd1 C14' 97.5(5)
C11 Pd1 C14 94.84(8)
C14' Pd1 C14 7.9(7)
C11 Pd1 C24 131.40(6)
C14' Pd1 C24 39.3(6)
C14 Pd1 C24 38.88(9)
C11 Pd1 C24' 135.4(3)
C14' Pd1 C24' 39.2(4)
C14 Pd1 C24' 43.8(3)
C24 Pd1 C24' 24.8(3)
C11 Pd1 C34 158.57(6)
C14' Pd1 C34 63.2(4)
C14 Pd1 C34 67.19(8)
C24 Pd1 C34 36.51(6)
C24' Pd1 C34 24.1(3)
C11 Pd1 C34' 159.9(3)
C14' Pd1 C34' 67.3(5)
C14 Pd1 C34' 68.2(3)
C24 Pd1 C34' 29.8(3)
C24' Pd1 C34' 34.8(3)
C34 Pd1 C34' 21.6(3)
C11 Pd1 Cl1' 101.33(11)
C14' Pd1 Cl1' 161.1(5)
C14 Pd1 Cl1' 161.30(13)
C24 Pd1 Cl1' 122.75(11)
C24' Pd1 Cl1' 122.6(3)
C34 Pd1 Cl1' 98.53(11)
C34' Pd1 Cl1' 94.0(3)
C11 Pd1 Cl1 101.49(4)
C14' Pd1 Cl1 156.7(5)
C14 Pd1 Cl1 162.60(6)
C24 Pd1 Cl1 126.49(5)
C24' Pd1 Cl1 118.8(3)
C34 Pd1 Cl1 95.56(4)
C34' Pd1 Cl1 96.7(3)
Cl1' Pd1 Cl1 15.17(13)
N11 C11 N21 103.75(11)
N11 C11 Pd1 132.34(10)
N21 C11 Pd1 123.84(9)
C31 C21 N11 106.22(12)
C31 C21 H21A 126.9
N11 C21 H21A 126.9
C21 C31 N21 106.85(12)
C21 C31 H31A 126.6
N21 C31 H31A 126.6
C11 N11 C21 111.83(11)
C11 N11 C12 126.88(11)
C21 N11 C12 121.28(11)
C11 N21 C31 111.34(11)
C11 N21 C13 124.65(11)
C31 N21 C13 123.89(11)
C22 C12 C62 122.01(12)
C22 C12 N11 119.27(11)
C62 C12 N11 118.48(11)
C12 C22 C32 118.12(12)
C12 C22 C72 123.80(12)
C32 C22 C72 118.08(12)
C42 C32 C22 121.99(12)
C42 C32 H32A 119.0
C22 C32 H32A 119.0
C32 C42 C52 118.00(12)
C32 C42 C132 122.83(12)
C52 C42 C132 119.04(11)
C62 C52 C42 122.34(12)
C62 C52 H52A 118.8
C42 C52 H52A 118.8
C52 C62 C12 117.51(12)
C52 C62 C10' 121.1(11)
C12 C62 C10' 121.3(11)
C52 C62 C102 120.9(9)
C12 C62 C102 121.6(9)
C22 C72 C82 110.12(11)
C22 C72 C92 110.92(11)
C82 C72 C92 110.59(12)
C22 C72 H72A 108.4
C82 C72 H72A 108.4
C92 C72 H72A 108.4
C72 C82 H82A 109.5
C72 C82 H82B 109.5
H82A C82 H82B 109.5
C72 C82 H82C 109.5
H82A C82 H82C 109.5
H82B C82 H82C 109.5
C72 C92 H92A 109.5
C72 C92 H92B 109.5
H92A C92 H92B 109.5
C72 C92 H92C 109.5
H92A C92 H92C 109.5
H92B C92 H92C 109.5
C62 C102 C122 113.3(16)
C62 C102 C112 114.0(9)
C122 C102 C112 107.8(11)
C62 C102 H10A 107.1
C122 C102 H10A 107.1
C112 C102 H10A 107.1
C62 C10' C12' 111.8(18)
C62 C10' C11' 107.9(11)
C12' C10' C11' 111.7(15)
C62 C10' H10C 108.4
C12' C10' H10C 108.4
C11' C10' H10C 108.4
C202 C132 C262 105.76(11)
C202 C132 C142 110.53(11)
C262 C132 C142 112.54(11)
C202 C132 C42 110.15(11)
C262 C132 C42 112.08(11)
C142 C132 C42 105.84(11)
C192 C142 C152 117.59(14)
C192 C142 C132 124.10(13)
C152 C142 C132 118.29(13)
C162 C152 C142 121.23(16)
C162 C152 H15A 119.4
C142 C152 H15A 119.4
C152 C162 C172 120.52(17)
C152 C162 H16A 119.7
C172 C162 H16A 119.7
C182 C172 C162 118.82(16)
C182 C172 H17A 120.6
C162 C172 H17A 120.6
C172 C182 C192 120.94(16)
C172 C182 H18A 119.5
C192 C182 H18A 119.5
C142 C192 C182 120.87(16)
C142 C192 H19A 119.6
C182 C192 H19A 119.6
C212 C202 C252 117.82(14)
C212 C202 C132 124.16(13)
C252 C202 C132 118.02(13)
C202 C212 C222 120.55(16)
C202 C212 H21B 119.7
C222 C212 H21B 119.7
C232 C222 C212 121.24(17)
C232 C222 H22A 119.4
C212 C222 H22A 119.4
C222 C232 C242 119.09(16)
C222 C232 H23A 120.5
C242 C232 H23A 120.5
C252 C242 C232 120.10(16)
C252 C242 H24A 119.9
C232 C242 H24A 119.9
C242 C252 C202 121.17(16)
C242 C252 H25A 119.4
C202 C252 H25A 119.4
C312 C262 C272 117.45(14)
C312 C262 C132 124.12(12)
C272 C262 C132 118.23(13)
C282 C272 C262 121.38(15)
C282 C272 H27A 119.3
C262 C272 H27A 119.3
C272 C282 C292 120.33(15)
C272 C282 H28A 119.8
C292 C282 H28A 119.8
C302 C292 C282 119.23(15)
C302 C292 H29A 120.4
C282 C292 H29A 120.4
C292 C302 C312 120.42(15)
C292 C302 H30A 119.8
C312 C302 H30A 119.8
C262 C312 C302 121.15(14)
C262 C312 H31B 119.4
C302 C312 H31B 119.4
C63 C13 C23 122.04(12)
C63 C13 N21 118.97(12)
C23 C13 N21 118.95(12)
C33 C23 C13 117.07(12)
C33 C23 C73 120.1(2)
C13 C23 C73 122.57(19)
C33 C23 C73' 121.4(9)
C13 C23 C73' 121.2(9)
C23 C33 C43 122.72(13)
C23 C33 H33A 118.6
C43 C33 H33A 118.6
C53 C43 C33 118.29(12)
C53 C43 C133 123.81(12)
C33 C43 C133 117.75(12)
C43 C53 C63 121.68(12)
C43 C53 H53A 119.2
C63 C53 H53A 119.2
C13 C63 C53 118.14(12)
C13 C63 C103 123.86(12)
C53 C63 C103 117.85(12)
C23 C73 C93 112.6(3)
C23 C73 C83 111.3(3)
C93 C73 C83 110.7(3)
C23 C73 H73A 107.3
C93 C73 H73A 107.3
C83 C73 H73A 107.3
C83' C73' C23 101.3(14)
C83' C73' C93' 110.4(16)
C23 C73' C93' 113.8(14)
C83' C73' H73B 110.4
C23 C73' H73B 110.4
C93' C73' H73B 110.4
C63 C103 C113 108.83(13)
C63 C103 C123 113.09(13)
C113 C103 C123 110.03(13)
C63 C103 H10B 108.3
C113 C103 H10B 108.3
C123 C103 H10B 108.3
C103 C113 H11D 109.5
C103 C113 H11E 109.5
H11D C113 H11E 109.5
C103 C113 H11F 109.5
H11D C113 H11F 109.5
H11E C113 H11F 109.5
C103 C123 H12D 109.5
C103 C123 H12E 109.5
H12D C123 H12E 109.5
C103 C123 H12F 109.5
H12D C123 H12F 109.5
H12E C123 H12F 109.5
C143 C133 C43 111.96(11)
C143 C133 C263 105.60(11)
C43 C133 C263 110.88(11)
C143 C133 C203 111.22(11)
C43 C133 C203 104.61(11)
C263 C133 C203 112.73(11)
C193 C143 C153 117.88(14)
C193 C143 C133 123.52(13)
C153 C143 C133 118.55(13)
C163 C153 C143 120.99(16)
C163 C153 H15B 119.5
C143 C153 H15B 119.5
C173 C163 C153 120.41(16)
C173 C163 H16B 119.8
C153 C163 H16B 119.8
C183 C173 C163 119.54(15)
C183 C173 H17B 120.2
C163 C173 H17B 120.2
C173 C183 C193 120.12(16)
C173 C183 H18B 119.9
C193 C183 H18B 119.9
C143 C193 C183 121.04(16)
C143 C193 H19B 119.5
C183 C193 H19B 119.5
C253 C203 C213 117.60(13)
C253 C203 C133 124.17(13)
C213 C203 C133 118.19(12)
C223 C213 C203 121.34(14)
C223 C213 H21C 119.3
C203 C213 H21C 119.3
C213 C223 C233 120.33(15)
C213 C223 H22B 119.8
C233 C223 H22B 119.8
C243 C233 C223 118.95(15)
C243 C233 H23B 120.5
C223 C233 H23B 120.5
C233 C243 C253 120.87(15)
C233 C243 H24B 119.6
C253 C243 H24B 119.6
C203 C253 C243 120.91(14)
C203 C253 H25B 119.5
C243 C253 H25B 119.5
C313 C263 C273 117.70(13)
C313 C263 C133 123.63(12)
C273 C263 C133 118.46(12)
C283 C273 C263 121.23(15)
C283 C273 H27B 119.4
C263 C273 H27B 119.4
C273 C283 C293 120.38(15)
C273 C283 H28B 119.8
C293 C283 H28B 119.8
C303 C293 C283 119.13(15)
C303 C293 H29B 120.4
C283 C293 H29B 120.4
C293 C303 C313 120.58(16)
C293 C303 H30B 119.7
C313 C303 H30B 119.7
C263 C313 C303 120.95(14)
C263 C313 H31C 119.5
C303 C313 H31C 119.5
C24 C14 Pd1 73.12(10)
C24 C14 H14A 116.2
Pd1 C14 H14A 116.2
C24 C14 H14B 116.2
Pd1 C14 H14B 116.2
H14A C14 H14B 113.2
C34 C24 C14 119.22(17)
C34 C24 Pd1 76.58(9)
C14 C24 Pd1 68.00(9)
C34 C24 H24 120.4
C14 C24 H24 120.4
Pd1 C24 H24 126.8
C24 C34 C44 126.18(16)
C24 C34 Pd1 66.92(9)
C44 C34 Pd1 127.13(14)
C24 C34 H34 116.9
C44 C34 H34 116.9
Pd1 C34 H34 76.5
C54 C44 C94 119.7(4)
C54 C44 C34 121.8(4)
C94 C44 C34 118.4(3)
C44 C54 C64 120.5(7)
C44 C54 H54 119.7
C64 C54 H54 119.7
C74 C64 C54 120.0(7)
C74 C64 H64 120.0
C54 C64 H64 120.0
C64 C74 C84 120.2(7)
C64 C74 H74 119.9
C84 C74 H74 119.9
C74 C84 C94 120.6(6)
C74 C84 H84 119.7
C94 C84 H84 119.7
C84 C94 C44 118.7(5)
C84 C94 H94 120.7
C44 C94 H94 120.7
C24' C14' Pd1 73.2(3)
C24' C14' H14C 116.2
Pd1 C14' H14C 116.2
C24' C14' H14D 116.2
Pd1 C14' H14D 116.2
H14C C14' H14D 113.2
C34' C24' C14' 123.3(13)
C34' C24' Pd1 78.3(4)
C14' C24' Pd1 67.6(3)
C34' C24' H34 88.0
C14' C24' H34 125.1
Pd1 C24' H34 78.5
C34' C24' H24' 118.4
C14' C24' H24' 118.4
Pd1 C24' H24' 127.9
H34 C24' H24' 55.4
C24' C34' C44' 125.8(12)
C24' C34' Pd1 66.9(3)
C44' C34' Pd1 131.5(9)
C24' C34' H34' 117.1
C44' C34' H34' 117.1
Pd1 C34' H34' 72.8
C54' C44' C94' 117.2(12)
C54' C44' C34' 114.6(11)
C94' C44' C34' 128.3(12)
C44' C54' C64' 119.1(14)
C44' C54' H54' 120.4
C64' C54' H54' 120.4
C74' C64' C54' 122.6(17)
C74' C64' H64' 118.7
C54' C64' H64' 118.7
C64' C74' C84' 118.4(18)
C64' C74' H74' 120.8
C84' C74' H74' 120.8
C74' C84' C94' 118.6(17)
C74' C84' H84' 120.7
C94' C84' H84' 120.7
C84' C94' C44' 122.7(13)
C84' C94' H94' 118.7
C44' C94' H94' 118.7
C64" C54" H54" 119.6
C74" C64" C54" 119.1(12)
C74" C64" H64" 120.4
C54" C64" H64" 120.4
C84" C74" C64" 120.9(11)
C84" C74" H74" 119.6
C64" C74" H74" 119.6
C74" C84" C94" 120.5(11)
C74" C84" H84" 119.7
C94" C84" H84" 119.7
C84" C94" H94" 119.6

loop_
_geom_bond_atom_site_label_1
_geom_bond_atom_site_label_2
_geom_bond_distance
Pd1 C11 2.0294(13)
Pd1 C14' 2.079(5)
Pd1 C14 2.0799(16)
Pd1 C24 2.1466(16)
Pd1 C24' 2.152(5)
Pd1 C34 2.2696(15)
Pd1 C34' 2.292(5)
Pd1 Cl1' 2.348(4)
Pd1 Cl1 2.3895(6)
C11 N11 1.3570(17)
C11 N21 1.3624(17)
C21 C31 1.3487(19)
C21 N11 1.3893(17)
C21 H21A 0.9500
C31 N21 1.3876(18)
C31 H31A 0.9500
N11 C12 1.4433(16)
N21 C13 1.4431(17)
C12 C22 1.3889(18)
C12 C62 1.4057(18)
C22 C32 1.4010(18)
C22 C72 1.5211(18)
C32 C42 1.3860(19)
C32 H32A 0.9500
C42 C52 1.3989(19)
C42 C132 1.5455(18)
C52 C62 1.3917(19)
C52 H52A 0.9500
C62 C10' 1.515(6)
C62 C102 1.515(5)
C72 C82 1.531(2)
C72 C92 1.5323(19)
C72 H72A 1.0000
C82 H82A 0.9800
C82 H82B 0.9800
C82 H82C 0.9800
C92 H92A 0.9800
C92 H92B 0.9800
C92 H92C 0.9800
C102 C122 1.525(10)
C102 C112 1.535(9)
C102 H10A 1.0000
C112 H11A 0.9800
C112 H11B 0.9800
C112 H11C 0.9800
C122 H12A 0.9800
C122 H12B 0.9800
C122 H12C 0.9800
C10' C12' 1.522(11)
C10' C11' 1.529(12)
C10' H10C 1.0000
C11' H11G 0.9800
C11' H11H 0.9800
C11' H11I 0.9800
C12' H12G 0.9800
C12' H12H 0.9800
C12' H12I 0.9800
C132 C202 1.542(2)
C132 C262 1.544(2)
C132 C142 1.545(2)
C142 C192 1.390(2)
C142 C152 1.401(2)
C152 C162 1.384(2)
C152 H15A 0.9500
C162 C172 1.387(3)
C162 H16A 0.9500
C172 C182 1.378(3)
C172 H17A 0.9500
C182 C192 1.393(2)
C182 H18A 0.9500
C192 H19A 0.9500
C202 C212 1.387(2)
C202 C252 1.399(2)
C212 C222 1.391(2)
C212 H21B 0.9500
C222 C232 1.368(3)
C222 H22A 0.9500
C232 C242 1.387(3)
C232 H23A 0.9500
C242 C252 1.386(2)
C242 H24A 0.9500
C252 H25A 0.9500
C262 C312 1.389(2)
C262 C272 1.406(2)
C272 C282 1.384(2)
C272 H27A 0.9500
C282 C292 1.385(2)
C282 H28A 0.9500
C292 C302 1.385(2)
C292 H29A 0.9500
C302 C312 1.396(2)
C302 H30A 0.9500
C312 H31B 0.9500
C13 C63 1.3925(19)
C13 C23 1.4090(19)
C23 C33 1.3873(19)
C23 C73 1.522(2)
C23 C73' 1.526(9)
C33 C43 1.3964(19)
C33 H33A 0.9500
C43 C53 1.3820(19)
C43 C133 1.5419(18)
C53 C63 1.4013(18)
C53 H53A 0.9500
C63 C103 1.5253(19)
C73 C93 1.526(4)
C73 C83 1.526(4)
C73 H73A 1.0000
C83 H83A 0.9800
C83 H83B 0.9800
C83 H83C 0.9800
C93 H93A 0.9800
C93 H93B 0.9800
C93 H93C 0.9800
C73' C83' 1.515(16)
C73' C93' 1.538(16)
C73' H73B 1.0000
C83' H83D 0.9800
C83' H83E 0.9800
C83' H83F 0.9800
C93' H93D 0.9800
C93' H93E 0.9800
C93' H93F 0.9800
C103 C113 1.531(2)
C103 C123 1.532(2)
C103 H10B 1.0000
C113 H11D 0.9800
C113 H11E 0.9800
C113 H11F 0.9800
C123 H12D 0.9800
C123 H12E 0.9800
C123 H12F 0.9800
C133 C143 1.5418(19)
C133 C263 1.5455(19)
C133 C203 1.5503(19)
C143 C193 1.386(2)
C143 C153 1.401(2)
C153 C163 1.386(2)
C153 H15B 0.9500
C163 C173 1.384(3)
C163 H16B 0.9500
C173 C183 1.378(3)
C173 H17B 0.9500
C183 C193 1.402(2)
C183 H18B 0.9500
C193 H19B 0.9500
C203 C253 1.391(2)
C203 C213 1.405(2)
C213 C223 1.385(2)
C213 H21C 0.9500
C223 C233 1.387(2)
C223 H22B 0.9500
C233 C243 1.384(3)
C233 H23B 0.9500
C243 C253 1.392(2)
C243 H24B 0.9500
C253 H25B 0.9500
C263 C313 1.393(2)
C263 C273 1.403(2)
C273 C283 1.386(2)
C273 H27B 0.9500
C283 C293 1.389(3)
C283 H28B 0.9500
C293 C303 1.383(2)
C293 H29B 0.9500
C303 C313 1.396(2)
C303 H30B 0.9500
C313 H31C 0.9500
C14 C24 1.408(3)
C14 H14A 0.9900
C14 H14B 0.9900
C24 C34 1.388(2)
C24 H24 0.9500
C34 C44 1.467(2)
C34 H34 0.9500
C34 H34" 0.9443
C44 C54 1.380(7)
C44 C94 1.417(7)
C54 C64 1.400(7)
C54 H54 0.9500
C64 C74 1.382(8)
C64 H64 0.9500
C74 C84 1.382(8)
C74 H74 0.9500
C84 C94 1.406(7)
C84 H84 0.9500
C94 H94 0.9500
C14' C24' 1.422(14)
C14' H14C 0.9900
C14' H14D 0.9900
C24' C34' 1.337(12)
C24' H34 1.2017
C24' H24' 0.9500
C24' H34" 1.1966
C34' C44' 1.493(12)
C34' H34' 0.9500
C44' C54' 1.389(13)
C44' C94' 1.406(12)
C54' C64' 1.390(13)
C54' H54' 0.9500
C64' C74' 1.374(14)
C64' H64' 0.9500
C74' C84' 1.377(14)
C74' H74' 0.9500
C84' C94' 1.385(13)
C84' H84' 0.9500
C94' H94' 0.9500
C54" C64" 1.391(11)
C54" H54" 0.9500
C64" C74" 1.376(11)
C64" H64" 0.9500
C74" C84" 1.371(11)
C74" H74" 0.9500
C84" C94" 1.386(11)
C84" H84" 0.9500
C94" H94" 0.9500

loop_
_geom_torsion_atom_site_label_1
_geom_torsion_atom_site_label_2
_geom_torsion_atom_site_label_3
_geom_torsion_atom_site_label_4
_geom_torsion
C14' Pd1 C11 N11 -110.4(8)
C14 Pd1 C11 N11 -102.92(14)
C24 Pd1 C11 N11 -88.17(14)
C24' Pd1 C11 N11 -122.1(5)
C34 Pd1 C11 N11 -134.82(16)
C34' Pd1 C11 N11 -71.3(8)
Cl1' Pd1 C11 N11 67.64(19)
Cl1 Pd1 C11 N11 83.11(13)
C14' Pd1 C11 N21 65.9(8)
C14 Pd1 C11 N21 73.37(13)
C24 Pd1 C11 N21 88.12(13)
C24' Pd1 C11 N21 54.2(5)
C34 Pd1 C11 N21 41.5(2)
C34' Pd1 C11 N21 105.0(8)
Cl1' Pd1 C11 N21 -116.07(18)
Cl1 Pd1 C11 N21 -100.60(11)
N11 C21 C31 N21 -0.44(16)
N21 C11 N11 C21 -0.42(15)
Pd1 C11 N11 C21 176.41(10)
N21 C11 N11 C12 179.76(12)
Pd1 C11 N11 C12 -3.4(2)
C31 C21 N11 C11 0.55(16)
C31 C21 N11 C12 -179.61(12)
N11 C11 N21 C31 0.14(15)
Pd1 C11 N21 C31 -177.04(10)
N11 C11 N21 C13 176.42(12)
Pd1 C11 N21 C13 -0.76(18)
C21 C31 N21 C11 0.20(17)
C21 C31 N21 C13 -176.12(12)
C11 N11 C12 C22 97.63(16)
C21 N11 C12 C22 -82.18(16)
C11 N11 C12 C62 -87.84(16)
C21 N11 C12 C62 92.36(16)
C62 C12 C22 C32 0.5(2)
N11 C12 C22 C32 174.83(12)
C62 C12 C22 C72 -179.10(12)
N11 C12 C22 C72 -4.77(19)
C12 C22 C32 C42 -0.8(2)
C72 C22 C32 C42 178.79(13)
C22 C32 C42 C52 -0.1(2)
C22 C32 C42 C132 -175.90(13)
C32 C42 C52 C62 1.5(2)
C132 C42 C52 C62 177.41(13)
C42 C52 C62 C12 -1.8(2)
C42 C52 C62 C10' -178.5(8)
C42 C52 C62 C102 178.3(7)
C22 C12 C62 C52 0.76(19)
N11 C12 C62 C52 -173.61(12)
C22 C12 C62 C10' 177.5(9)
N11 C12 C62 C10' 3.1(9)
C22 C12 C62 C102 -179.3(7)
N11 C12 C62 C102 6.3(7)
C12 C22 C72 C82 -115.46(15)
C32 C22 C72 C82 64.94(16)
C12 C22 C72 C92 121.77(14)
C32 C22 C72 C92 -57.83(16)
C52 C62 C102 C122 -23.3(15)
C12 C62 C102 C122 156.8(10)
C10' C62 C102 C122 -120(44)
C52 C62 C102 C112 100.4(14)
C12 C62 C102 C112 -79.4(16)
C10' C62 C102 C112 4(42)
C52 C62 C10' C12' -37.8(19)
C12 C62 C10' C12' 145.6(13)
C102 C62 C10' C12' 47(42)
C52 C62 C10' C11' 85.5(15)
C12 C62 C10' C11' -91.2(17)
C102 C62 C10' C11' 171(45)
C32 C42 C132 C202 -1.43(19)
C52 C42 C132 C202 -177.18(13)
C32 C42 C132 C262 -118.90(14)
C52 C42 C132 C262 65.35(16)
C32 C42 C132 C142 118.07(14)
C52 C42 C132 C142 -57.68(16)
C202 C132 C142 C192 -108.19(15)
C262 C132 C142 C192 9.81(19)
C42 C132 C142 C192 132.55(14)
C202 C132 C142 C152 69.91(16)
C262 C132 C142 C152 -172.09(13)
C42 C132 C142 C152 -49.35(17)
C192 C142 C152 C162 2.4(2)
C132 C142 C152 C162 -175.85(15)
C142 C152 C162 C172 -1.7(3)
C152 C162 C172 C182 0.2(3)
C162 C172 C182 C192 0.6(3)
C152 C142 C192 C182 -1.6(2)
C132 C142 C192 C182 176.52(14)
C172 C182 C192 C142 0.1(2)
C262 C132 C202 C212 -127.56(15)
C142 C132 C202 C212 -5.49(19)
C42 C132 C202 C212 111.12(16)
C262 C132 C202 C252 52.23(16)
C142 C132 C202 C252 174.31(12)
C42 C132 C202 C252 -69.08(16)
C252 C202 C212 C222 1.1(2)
C132 C202 C212 C222 -179.05(15)
C202 C212 C222 C232 0.1(3)
C212 C222 C232 C242 -0.8(3)
C222 C232 C242 C252 0.1(3)
C232 C242 C252 C202 1.2(2)
C212 C202 C252 C242 -1.8(2)
C132 C202 C252 C242 178.39(14)
C202 C132 C262 C312 -122.55(14)
C142 C132 C262 C312 116.67(15)
C42 C132 C262 C312 -2.50(19)
C202 C132 C262 C272 52.11(16)
C142 C132 C262 C272 -68.67(16)
C42 C132 C262 C272 172.17(13)
C312 C262 C272 C282 -2.2(2)
C132 C262 C272 C282 -177.24(14)
C262 C272 C282 C292 1.1(3)
C272 C282 C292 C302 0.8(3)
C282 C292 C302 C312 -1.5(2)
C272 C262 C312 C302 1.6(2)
C132 C262 C312 C302 176.25(13)
C292 C302 C312 C262 0.3(2)
C11 N21 C13 C63 -104.32(16)
C31 N21 C13 C63 71.50(18)
C11 N21 C13 C23 77.58(18)
C31 N21 C13 C23 -106.59(16)
C63 C13 C23 C33 2.0(2)
N21 C13 C23 C33 179.99(13)
C63 C13 C23 C73 -172.2(3)
N21 C13 C23 C73 5.8(3)
C63 C13 C23 C73' 175.7(10)
N21 C13 C23 C73' -6.3(10)
C13 C23 C33 C43 0.1(2)
C73 C23 C33 C43 174.4(3)
C73' C23 C33 C43 -173.6(10)
C23 C33 C43 C53 -1.4(2)
C23 C33 C43 C133 -177.11(13)
C33 C43 C53 C63 0.6(2)
C133 C43 C53 C63 176.06(13)
C23 C13 C63 C53 -2.7(2)
N21 C13 C63 C53 179.27(12)
C23 C13 C63 C103 172.80(14)
N21 C13 C63 C103 -5.2(2)
C43 C53 C63 C13 1.4(2)
C43 C53 C63 C103 -174.40(13)
C33 C23 C73 C93 29.6(3)
C13 C23 C73 C93 -156.4(3)
C73' C23 C73 C93 -71(6)
C33 C23 C73 C83 -95.3(3)
C13 C23 C73 C83 78.7(5)
C73' C23 C73 C83 164(6)
C33 C23 C73' C83' -87.3(15)
C13 C23 C73' C83' 99.3(16)
C73 C23 C73' C83' -2(5)
C33 C23 C73' C93' 31.1(18)
C13 C23 C73' C93' -142.3(15)
C73 C23 C73' C93' 117(7)
C13 C63 C103 C113 -110.66(15)
C53 C63 C103 C113 64.85(17)
C13 C63 C103 C123 126.74(15)
C53 C63 C103 C123 -57.76(18)
C53 C43 C133 C143 -1.08(19)
C33 C43 C133 C143 174.41(13)
C53 C43 C133 C263 116.57(15)
C33 C43 C133 C263 -67.94(16)
C53 C43 C133 C203 -121.64(14)
C33 C43 C133 C203 53.85(16)
C43 C133 C143 C193 -112.09(15)
C263 C133 C143 C193 127.14(14)
C203 C133 C143 C193 4.55(18)
C43 C133 C143 C153 70.59(16)
C263 C133 C143 C153 -50.18(16)
C203 C133 C143 C153 -172.77(12)
C193 C143 C153 C163 0.9(2)
C133 C143 C153 C163 178.37(13)
C143 C153 C163 C173 0.5(2)
C153 C163 C173 C183 -1.6(3)
C163 C173 C183 C193 1.3(3)
C153 C143 C193 C183 -1.2(2)
C133 C143 C193 C183 -178.55(14)
C173 C183 C193 C143 0.2(3)
C143 C133 C203 C253 112.13(15)
C43 C133 C203 C253 -126.81(14)
C263 C133 C203 C253 -6.25(18)
C143 C133 C203 C213 -70.52(16)
C43 C133 C203 C213 50.53(16)
C263 C133 C203 C213 171.09(12)
C253 C203 C213 C223 -0.6(2)
C133 C203 C213 C223 -178.11(14)
C203 C213 C223 C233 0.3(2)
C213 C223 C233 C243 0.1(3)
C223 C233 C243 C253 -0.3(3)
C213 C203 C253 C243 0.4(2)
C133 C203 C253 C243 177.79(14)
C233 C243 C253 C203 0.0(3)
C143 C133 C263 C313 121.03(14)
C43 C133 C263 C313 -0.45(18)
C203 C133 C263 C313 -117.35(14)
C143 C133 C263 C273 -53.54(16)
C43 C133 C263 C273 -175.01(12)
C203 C133 C263 C273 68.09(16)
C313 C263 C273 C283 2.0(2)
C133 C263 C273 C283 176.93(14)
C263 C273 C283 C293 -1.9(2)
C273 C283 C293 C303 0.6(3)
C283 C293 C303 C313 0.6(2)
C273 C263 C313 C303 -0.9(2)
C133 C263 C313 C303 -175.46(14)
C293 C303 C313 C263 -0.4(2)
C11 Pd1 C14 C24 162.28(11)
C14' Pd1 C14 C24 -88(4)
C24' Pd1 C14 C24 -37.2(5)
C34 Pd1 C14 C24 -29.81(11)
C34' Pd1 C14 C24 -6.5(3)
Cl1' Pd1 C14 C24 12.4(5)
Cl1 Pd1 C14 C24 -37.9(3)
Pd1 C14 C24 C34 59.15(15)
C11 Pd1 C24 C34 -153.47(9)
C14' Pd1 C24 C34 -117.1(11)
C14 Pd1 C24 C34 -129.62(17)
C24' Pd1 C24 C34 -42.8(7)
C34' Pd1 C24 C34 38.1(6)
Cl1' Pd1 C24 C34 55.1(2)
Cl1 Pd1 C24 C34 37.18(13)
C11 Pd1 C24 C14 -23.85(15)
C14' Pd1 C24 C14 12.6(11)
C24' Pd1 C24 C14 86.8(7)
C34 Pd1 C24 C14 129.62(17)
C34' Pd1 C24 C14 167.8(6)
Cl1' Pd1 C24 C14 -175.31(19)
Cl1 Pd1 C24 C14 166.80(10)
C14 C24 C34 C44 -175.00(18)
Pd1 C24 C34 C44 -120.08(19)
C14 C24 C34 Pd1 -54.92(14)
C11 Pd1 C34 C24 66.5(2)
C14' Pd1 C34 C24 39.2(9)
C14 Pd1 C34 C24 31.63(12)
C24' Pd1 C34 C24 44.2(8)
C34' Pd1 C34 C24 -56.7(7)
Cl1' Pd1 C34 C24 -135.79(17)
Cl1 Pd1 C34 C24 -150.78(10)
C11 Pd1 C34 C44 -174.71(15)
C14' Pd1 C34 C44 158.0(9)
C14 Pd1 C34 C44 150.46(18)
C24 Pd1 C34 C44 118.8(2)
C24' Pd1 C34 C44 163.0(9)
C34' Pd1 C34 C44 62.2(7)
Cl1' Pd1 C34 C44 -17.0(2)
Cl1 Pd1 C34 C44 -31.95(16)
C24 C34 C44 C54 165.9(7)
Pd1 C34 C44 C54 79.1(7)
C24 C34 C44 C94 -15.8(8)
Pd1 C34 C44 C94 -102.6(8)
C94 C44 C54 C64 -3.9(17)
C34 C44 C54 C64 174.4(9)
C44 C54 C64 C74 1.1(19)
C54 C64 C74 C84 4.0(18)
C64 C74 C84 C94 -6.2(18)
C74 C84 C94 C44 3.4(19)
C54 C44 C94 C84 1.7(17)
C34 C44 C94 C84 -176.6(9)
C11 Pd1 C14' C24' -167.1(10)
C14 Pd1 C14' C24' 122(5)
C24 Pd1 C14' C24' 39.6(7)
C34 Pd1 C14' C24' 3.2(8)
C34' Pd1 C14' C24' 26.6(9)
Cl1' Pd1 C14' C24' 19(3)
Cl1 Pd1 C14' C24' -23(3)
Pd1 C14' C24' C34' -57.8(11)
C11 Pd1 C24' C34' 152.2(6)
C14' Pd1 C24' C34' 133.8(16)
C14 Pd1 C24' C34' 124.0(9)
C24 Pd1 C24' C34' 59.2(8)
C34 Pd1 C24' C34' -39.2(7)
Cl1' Pd1 C24' C34' -39.1(8)
Cl1 Pd1 C24' C34' -56.2(8)
C11 Pd1 C24' C14' 18.4(14)
C14 Pd1 C24' C14' -9.7(13)
C24 Pd1 C24' C14' -74.5(14)
C34 Pd1 C24' C14' -172.9(17)
C34' Pd1 C24' C14' -133.8(16)
Cl1' Pd1 C24' C14' -172.9(13)
Cl1 Pd1 C24' C14' 170.0(13)
C14' C24' C34' C44' 178.5(14)
Pd1 C24' C34' C44' 125.5(12)
C14' C24' C34' Pd1 53.0(10)
C11 Pd1 C34' C24' -72.4(12)
C14' Pd1 C34' C24' -29.7(10)
C14 Pd1 C34' C24' -38.2(7)
C24 Pd1 C34' C24' -46.4(7)
C34 Pd1 C34' C24' 44.6(8)
Cl1' Pd1 C34' C24' 147.8(7)
Cl1 Pd1 C34' C24' 132.8(7)
C11 Pd1 C34' C44' 169.4(10)
C14' Pd1 C34' C44' -147.8(15)
C14 Pd1 C34' C44' -156.3(13)
C24 Pd1 C34' C44' -164.6(16)
C24' Pd1 C34' C44' -118.2(16)
C34 Pd1 C34' C44' -73.6(13)
Cl1' Pd1 C34' C44' 29.7(13)
Cl1 Pd1 C34' C44' 14.7(13)
C24' C34' C44' C54' -50(3)
Pd1 C34' C44' C54' 40(3)
C24' C34' C44' C94' 131.0(18)
Pd1 C34' C44' C94' -139.5(17)
C94' C44' C54' C64' 4(4)
C34' C44' C54' C64' -175(2)
C44' C54' C64' C74' 4(5)
C54' C64' C74' C84' -13(6)
C64' C74' C84' C94' 14(6)
C74' C84' C94' C44' -6(5)
C54' C44' C94' C84' -3(3)
C34' C44' C94' C84' 177(2)
C54" C64" C74" C84" 0(3)
C64" C74" C84" C94" 2(3)
